data_4118470
loop_
_publ_author_name
'Chung-Hung Hsieh'
'\"Ozlen F. Erdem'
'Scott D. Harman'
'Michael L. Singleton'
'Edward Reijerse'
'Wolfgang Lubitz'
'Codrina V. Popescu'
'Joseph H. Reibenspies'
'Scott M. Brothers'
'Michael B. Hall'
'Marcetta Y. Darensbourg'

_publ_contact_author_address 'TX A&M University, Department of Chemistry'
_publ_contact_author_email Marcetta@mail.chem.tamu.edu
_publ_contact_author_name 'Marcetta Y. Darensbourg; Joseph H. Reibenspies'
_publ_section_title
;
 Structural and Spectroscopic Features of Mixed Valent FeIIFeI Complexes
 and Factors Related to the Rotated Configuration of Diiron Hydrogenase
;
_journal_name_full 'Journal of the American Chemical Society'
_journal_page_first 13089
_journal_page_last 13102
_journal_paper_doi 10.1021/ja304866r
_journal_volume 134
_journal_year 2012
_chemical_formula_sum 'C17 H32 Fe2 O4 P2 S2'
_chemical_formula_weight 538.19
_chemical_name_systematic
; 
 ? 
;
_space_group_IT_number 19
_symmetry_cell_setting orthorhombic
_symmetry_space_group_name_Hall 'P 2ac 2ab'
_symmetry_space_group_name_H-M 'P 21 21 21'
_atom_sites_solution_hydrogens geom
_atom_sites_solution_primary direct
_atom_sites_solution_secondary difmap
_audit_creation_method SHELXL-97
_cell_angle_alpha 90.00
_cell_angle_beta 90.00
_cell_angle_gamma 90.00
_cell_formula_units_Z 4
_cell_length_a 11.574(9)
_cell_length_b 12.767(10)
_cell_length_c 16.533(14)
_cell_measurement_temperature 110(2)
_cell_measurement_theta_max 26.473
_cell_measurement_theta_min 2.374
_cell_volume 2443(3)
_computing_cell_refinement 'Bruker APEXII'
_computing_data_collection 'Bruker APEXII'
_computing_data_reduction 'Bruker SAINT'
_computing_molecular_graphics 'Bruker SHELXTL'
_computing_publication_material 'Bruker SHELXTL'
_computing_structure_refinement 'SHELXL-97 (Sheldrick, 1997)'
_computing_structure_solution 'SHELXS-97 (Sheldrick, 1990)'
_diffrn_ambient_temperature 110(2)
_diffrn_measured_fraction_theta_full 0.985
_diffrn_measured_fraction_theta_max 0.985
_diffrn_measurement_device_type 'Bruker APEX-II CCD'
_diffrn_measurement_method '\f and \w scans'
_diffrn_radiation_monochromator graphite
_diffrn_radiation_source 'fine-focus sealed tube'
_diffrn_radiation_type MoK\a
_diffrn_radiation_wavelength 0.71073
_diffrn_reflns_av_R_equivalents 0.0711
_diffrn_reflns_av_sigmaI/netI 0.0649
_diffrn_reflns_limit_h_max 15
_diffrn_reflns_limit_h_min -15
_diffrn_reflns_limit_k_max 16
_diffrn_reflns_limit_k_min -17
_diffrn_reflns_limit_l_max 21
_diffrn_reflns_limit_l_min -22
_diffrn_reflns_number 26483
_diffrn_reflns_theta_full 28.44
_diffrn_reflns_theta_max 28.44
_diffrn_reflns_theta_min 2.02
_exptl_absorpt_coefficient_mu 1.508
_exptl_absorpt_correction_T_max 0.9562
_exptl_absorpt_correction_T_min 0.8398
_exptl_absorpt_correction_type multi-scan
_exptl_absorpt_process_details sadabs
_exptl_crystal_colour 'dark red'
_exptl_crystal_density_diffrn 1.463
_exptl_crystal_description needle
_exptl_crystal_F_000 1120
_exptl_crystal_size_max 0.12
_exptl_crystal_size_mid 0.06
_exptl_crystal_size_min 0.03
_refine_diff_density_max 0.649
_refine_diff_density_min -0.833
_refine_diff_density_rms 0.120
_refine_ls_abs_structure_details 'Flack H D (1983), Acta Cryst. A39, 876-881'
_refine_ls_abs_structure_Flack -0.01(2)
_refine_ls_extinction_method none
_refine_ls_goodness_of_fit_ref 0.954
_refine_ls_hydrogen_treatment constr
_refine_ls_matrix_type full
_refine_ls_number_parameters 252
_refine_ls_number_reflns 6016
_refine_ls_number_restraints 0
_refine_ls_restrained_S_all 0.954
_refine_ls_R_factor_all 0.0641
_refine_ls_R_factor_gt 0.0427
_refine_ls_shift/su_max 0.000
_refine_ls_shift/su_mean 0.000
_refine_ls_structure_factor_coef Fsqd
_refine_ls_weighting_details 'calc w=1/[\s^2^(Fo^2^)+(0.0661P)^2^+0.0000P] where P=(Fo^2^+2Fc^2^)/3'
_refine_ls_weighting_scheme calc
_refine_ls_wR_factor_gt 0.1002
_refine_ls_wR_factor_ref 0.1181
_reflns_number_gt 4504
_reflns_number_total 6016
_reflns_threshold_expression >2sigma(I)
_cod_data_source_file ja304866r_si_002_1.cif
_cod_data_source_block depdtpme3
_cod_database_code 4118470

loop_
_symmetry_equiv_pos_as_xyz
'x, y, z'
'-x+1/2, -y, z+1/2'
'-x, y+1/2, -z+1/2'
'x+1/2, -y+1/2, -z'

loop_
_atom_site_label
_atom_site_type_symbol
_atom_site_fract_x
_atom_site_fract_y
_atom_site_fract_z
_atom_site_U_iso_or_equiv
_atom_site_adp_type
_atom_site_occupancy
_atom_site_symmetry_multiplicity
_atom_site_calc_flag
_atom_site_refinement_flags
Fe1 Fe 0.04092(5) 0.58522(5) 0.11277(3) 0.02870(15) Uani 1 1 d .
Fe2 Fe -0.00337(5) 0.45996(5) -0.00223(3) 0.02782(14) Uani 1 1 d .
S1 S 0.13584(8) 0.58582(9) -0.00805(6) 0.0300(2) Uani 1 1 d .
S2 S -0.11883(8) 0.59651(9) 0.03423(6) 0.0295(2) Uani 1 1 d .
C1 C -0.0405(4) 0.3775(4) 0.0780(3) 0.0353(10) Uani 1 1 d .
C2 C 0.1471(4) 0.5134(4) 0.1655(3) 0.0459(12) Uani 1 1 d .
C3 C 0.0843(4) 0.7121(4) 0.1394(3) 0.0426(12) Uani 1 1 d .
C4 C -0.0887(4) 0.4111(4) -0.0806(3) 0.0413(11) Uani 1 1 d .
C5 C 0.1011(4) 0.7080(4) -0.0600(3) 0.0395(11) Uani 1 1 d .
H3A H 0.1174 0.7647 -0.0226 0.047 Uiso 1 1 calc R
H3B H 0.1552 0.7151 -0.1045 0.047 Uiso 1 1 calc R
C6 C -0.0204(4) 0.7271(4) -0.0944(3) 0.0340(10) Uani 1 1 d .
C7 C -0.1134(4) 0.7139(4) -0.0294(3) 0.0378(10) Uani 1 1 d .
H4A H -0.1876 0.7195 -0.0562 0.045 Uiso 1 1 calc R
H4B H -0.1072 0.7736 0.0067 0.045 Uiso 1 1 calc R
C8 C -0.0498(4) 0.6555(4) -0.1655(3) 0.0414(11) Uani 1 1 d .
H11A H -0.0643 0.5859 -0.1443 0.050 Uiso 1 1 calc R
H11B H -0.1215 0.6802 -0.1892 0.050 Uiso 1 1 calc R
C9 C 0.0385(5) 0.6460(5) -0.2325(3) 0.0663(17) Uani 1 1 d .
H20A H 0.0559 0.7143 -0.2535 0.099 Uiso 1 1 calc R
H20B H 0.0080 0.6029 -0.2750 0.099 Uiso 1 1 calc R
H20C H 0.1078 0.6148 -0.2115 0.099 Uiso 1 1 calc R
C10 C -0.0258(4) 0.8431(4) -0.1246(3) 0.0468(12) Uani 1 1 d .
H17A H 0.0258 0.8495 -0.1705 0.056 Uiso 1 1 calc R
H17B H -0.1035 0.8560 -0.1442 0.056 Uiso 1 1 calc R
C11 C 0.0040(5) 0.9293(4) -0.0651(4) 0.0600(15) Uani 1 1 d .
H21A H -0.0441 0.9231 -0.0181 0.090 Uiso 1 1 calc R
H21B H -0.0087 0.9962 -0.0901 0.090 Uiso 1 1 calc R
H21C H 0.0836 0.9232 -0.0496 0.090 Uiso 1 1 calc R
C12 C -0.2099(4) 0.4931(5) 0.2124(3) 0.0493(13) Uani 1 1 d .
H15A H -0.1867 0.4215 0.2200 0.074 Uiso 1 1 calc R
H15B H -0.2463 0.5004 0.1605 0.074 Uiso 1 1 calc R
H15C H -0.2633 0.5127 0.2541 0.074 Uiso 1 1 calc R
C13 C -0.0230(5) 0.5460(4) 0.3157(3) 0.0539(14) Uani 1 1 d .
H7A H -0.0830 0.5489 0.3557 0.081 Uiso 1 1 calc R
H7B H 0.0364 0.5955 0.3292 0.081 Uiso 1 1 calc R
H7C H 0.0093 0.4767 0.3143 0.081 Uiso 1 1 calc R
C14 C -0.1472(5) 0.7056(4) 0.2352(3) 0.0491(13) Uani 1 1 d .
H14A H -0.2026 0.7003 0.2782 0.074 Uiso 1 1 calc R
H14B H -0.1851 0.7293 0.1869 0.074 Uiso 1 1 calc R
H14C H -0.0879 0.7545 0.2500 0.074 Uiso 1 1 calc R
C15 C 0.0963(5) 0.2120(4) -0.0385(4) 0.0589(15) Uani 1 1 d .
H19A H 0.0326 0.2009 -0.0746 0.088 Uiso 1 1 calc R
H19B H 0.0746 0.1911 0.0152 0.088 Uiso 1 1 calc R
H19C H 0.1613 0.1711 -0.0560 0.088 Uiso 1 1 calc R
C16 C 0.2679(4) 0.3503(4) 0.0203(4) 0.0588(16) Uani 1 1 d .
H16A H 0.3223 0.3028 -0.0037 0.088 Uiso 1 1 calc R
H16B H 0.2515 0.3286 0.0747 0.088 Uiso 1 1 calc R
H16C H 0.2999 0.4197 0.0208 0.088 Uiso 1 1 calc R
C17 C 0.1861(5) 0.3687(5) -0.1412(3) 0.0589(16) Uani 1 1 d .
H18A H 0.2229 0.4358 -0.1456 0.088 Uiso 1 1 calc R
H18B H 0.1218 0.3654 -0.1777 0.088 Uiso 1 1 calc R
H18C H 0.2405 0.3146 -0.1545 0.088 Uiso 1 1 calc R
O1 O -0.0607(3) 0.3130(3) 0.1256(2) 0.0554(10) Uani 1 1 d .
O2 O 0.2143(3) 0.4668(4) 0.2025(2) 0.0720(13) Uani 1 1 d .
O3 O 0.1204(4) 0.7948(3) 0.1550(3) 0.0728(13) Uani 1 1 d .
O4 O -0.1497(4) 0.3756(3) -0.1289(3) 0.0799(14) Uani 1 1 d .
P1 P -0.08280(10) 0.57798(10) 0.21705(6) 0.0343(3) Uani 1 1 d .
P2 P 0.13526(11) 0.35000(10) -0.03836(7) 0.0367(3) Uani 1 1 d .

loop_
_atom_site_aniso_label
_atom_site_aniso_U_11
_atom_site_aniso_U_22
_atom_site_aniso_U_33
_atom_site_aniso_U_23
_atom_site_aniso_U_13
_atom_site_aniso_U_12
Fe1 0.0243(3) 0.0313(3) 0.0304(3) -0.0019(3) -0.0022(2) -0.0012(3)
Fe2 0.0236(3) 0.0287(3) 0.0312(3) -0.0009(3) -0.0031(2) -0.0021(2)
S1 0.0212(4) 0.0313(6) 0.0373(5) -0.0007(5) 0.0012(4) -0.0015(4)
S2 0.0210(4) 0.0343(6) 0.0332(5) 0.0023(5) 0.0010(4) -0.0009(5)
C1 0.032(2) 0.030(3) 0.044(2) 0.0000(19) -0.003(2) 0.005(2)
C2 0.038(2) 0.056(4) 0.044(3) -0.010(2) -0.005(2) 0.002(2)
C3 0.033(2) 0.048(3) 0.047(3) -0.003(2) 0.010(2) -0.005(2)
C4 0.046(3) 0.030(3) 0.049(2) 0.003(2) -0.016(2) 0.002(2)
C5 0.038(3) 0.038(3) 0.042(2) 0.004(2) 0.005(2) -0.003(2)
C6 0.031(2) 0.033(3) 0.038(2) 0.0097(19) -0.0011(18) 0.0069(19)
C7 0.031(2) 0.038(3) 0.045(2) 0.005(2) 0.0042(19) 0.010(2)
C8 0.045(3) 0.043(3) 0.036(2) 0.004(2) 0.001(2) 0.001(2)
C9 0.084(4) 0.069(4) 0.046(3) -0.008(3) 0.017(3) 0.008(4)
C10 0.050(3) 0.033(3) 0.058(3) 0.013(2) 0.007(2) 0.006(2)
C11 0.076(4) 0.028(3) 0.077(4) 0.006(3) 0.008(3) 0.000(3)
C12 0.047(3) 0.057(4) 0.044(3) 0.000(3) 0.012(2) -0.014(3)
C13 0.068(4) 0.059(4) 0.034(2) 0.006(2) -0.004(2) -0.004(3)
C14 0.048(3) 0.048(3) 0.051(3) -0.004(3) 0.013(2) 0.002(2)
C15 0.058(3) 0.036(3) 0.082(4) -0.011(3) 0.008(3) 0.002(3)
C16 0.043(3) 0.042(3) 0.091(4) -0.011(3) -0.012(3) 0.014(3)
C17 0.056(3) 0.063(4) 0.057(3) -0.004(3) 0.018(3) 0.014(3)
O1 0.074(3) 0.042(2) 0.050(2) 0.0117(17) 0.0085(19) -0.0035(19)
O2 0.065(3) 0.085(3) 0.066(2) -0.006(2) -0.031(2) 0.031(2)
O3 0.072(3) 0.051(3) 0.095(3) -0.030(2) 0.027(3) -0.027(2)
O4 0.100(3) 0.060(3) 0.080(3) -0.001(2) -0.060(3) -0.017(3)
P1 0.0364(6) 0.0368(7) 0.0298(5) -0.0011(5) 0.0018(4) -0.0041(6)
P2 0.0340(6) 0.0323(7) 0.0438(6) -0.0035(5) 0.0020(5) 0.0026(5)

loop_
_atom_type_symbol
_atom_type_description
_atom_type_scat_dispersion_real
_atom_type_scat_dispersion_imag
_atom_type_scat_source
C C 0.0033 0.0016 'International Tables Vol C Tables 4.2.6.8 and 6.1.1.4'
H H 0.0000 0.0000 'International Tables Vol C Tables 4.2.6.8 and 6.1.1.4'
O O 0.0106 0.0060 'International Tables Vol C Tables 4.2.6.8 and 6.1.1.4'
P P 0.1023 0.0942 'International Tables Vol C Tables 4.2.6.8 and 6.1.1.4'
S S 0.1246 0.1234 'International Tables Vol C Tables 4.2.6.8 and 6.1.1.4'
Fe Fe 0.3463 0.8444 'International Tables Vol C Tables 4.2.6.8 and 6.1.1.4'

loop_
_geom_angle_atom_site_label_1
_geom_angle_atom_site_label_2
_geom_angle_atom_site_label_3
_geom_angle
C3 Fe1 C2 99.0(2)
C3 Fe1 P1 91.61(16)
C2 Fe1 P1 92.49(17)
C3 Fe1 S2 108.61(17)
C2 Fe1 S2 152.34(17)
P1 Fe1 S2 85.53(8)
C3 Fe1 S1 94.52(16)
C2 Fe1 S1 95.69(17)
P1 Fe1 S1 168.89(5)
S2 Fe1 S1 83.73(7)
C3 Fe1 Fe2 145.99(16)
C2 Fe1 Fe2 100.59(17)
P1 Fe1 Fe2 114.91(6)
S2 Fe1 Fe2 56.30(4)
S1 Fe1 Fe2 56.13(5)
C4 Fe2 C1 102.1(2)
C4 Fe2 P2 89.03(18)
C1 Fe2 P2 90.06(16)
C4 Fe2 S1 128.41(17)
C1 Fe2 S1 129.14(15)
P2 Fe2 S1 85.60(8)
C4 Fe2 S2 97.94(17)
C1 Fe2 S2 96.65(16)
P2 Fe2 S2 169.07(5)
S1 Fe2 S2 83.47(8)
C4 Fe2 Fe1 153.71(17)
C1 Fe2 Fe1 81.98(16)
P2 Fe2 Fe1 117.09(5)
S1 Fe2 Fe1 56.22(4)
S2 Fe2 Fe1 55.79(5)
C5 S1 Fe2 117.85(16)
C5 S1 Fe1 108.00(16)
Fe2 S1 Fe1 67.65(4)
C7 S2 Fe1 110.68(16)
C7 S2 Fe2 117.00(15)
Fe1 S2 Fe2 67.91(5)
O1 C1 Fe2 171.9(4)
O2 C2 Fe1 177.5(5)
O3 C3 Fe1 175.4(4)
O4 C4 Fe2 175.6(5)
C6 C5 S1 120.7(3)
C6 C5 H3A 107.1
S1 C5 H3A 107.1
C6 C5 H3B 107.1
S1 C5 H3B 107.1
H3A C5 H3B 106.8
C8 C6 C7 108.5(4)
C8 C6 C5 113.2(4)
C7 C6 C5 111.5(4)
C8 C6 C10 108.1(4)
C7 C6 C10 107.5(4)
C5 C6 C10 107.8(4)
C6 C7 S2 121.2(3)
C6 C7 H4A 107.0
S2 C7 H4A 107.0
C6 C7 H4B 107.0
S2 C7 H4B 107.0
H4A C7 H4B 106.8
C9 C8 C6 117.5(4)
C9 C8 H11A 107.9
C6 C8 H11A 107.9
C9 C8 H11B 107.9
C6 C8 H11B 107.9
H11A C8 H11B 107.2
C8 C9 H20A 109.5
C8 C9 H20B 109.5
H20A C9 H20B 109.5
C8 C9 H20C 109.5
H20A C9 H20C 109.5
H20B C9 H20C 109.5
C11 C10 C6 118.2(4)
C11 C10 H17A 107.8
C6 C10 H17A 107.8
C11 C10 H17B 107.8
C6 C10 H17B 107.8
H17A C10 H17B 107.1
C10 C11 H21A 109.5
C10 C11 H21B 109.5
H21A C11 H21B 109.5
C10 C11 H21C 109.5
H21A C11 H21C 109.5
H21B C11 H21C 109.5
P1 C12 H15A 109.5
P1 C12 H15B 109.5
H15A C12 H15B 109.5
P1 C12 H15C 109.5
H15A C12 H15C 109.5
H15B C12 H15C 109.5
P1 C13 H7A 109.5
P1 C13 H7B 109.5
H7A C13 H7B 109.5
P1 C13 H7C 109.5
H7A C13 H7C 109.5
H7B C13 H7C 109.5
P1 C14 H14A 109.5
P1 C14 H14B 109.5
H14A C14 H14B 109.5
P1 C14 H14C 109.5
H14A C14 H14C 109.5
H14B C14 H14C 109.5
P2 C15 H19A 109.5
P2 C15 H19B 109.5
H19A C15 H19B 109.5
P2 C15 H19C 109.5
H19A C15 H19C 109.5
H19B C15 H19C 109.5
P2 C16 H16A 109.5
P2 C16 H16B 109.5
H16A C16 H16B 109.5
P2 C16 H16C 109.5
H16A C16 H16C 109.5
H16B C16 H16C 109.5
P2 C17 H18A 109.5
P2 C17 H18B 109.5
H18A C17 H18B 109.5
P2 C17 H18C 109.5
H18A C17 H18C 109.5
H18B C17 H18C 109.5
C14 P1 C13 102.1(3)
C14 P1 C12 102.0(3)
C13 P1 C12 102.2(3)
C14 P1 Fe1 110.61(17)
C13 P1 Fe1 117.1(2)
C12 P1 Fe1 120.35(17)
C17 P2 C16 103.1(3)
C17 P2 C15 101.9(3)
C16 P2 C15 102.2(3)
C17 P2 Fe2 113.9(2)
C16 P2 Fe2 117.87(19)
C15 P2 Fe2 115.79(19)

loop_
_geom_bond_atom_site_label_1
_geom_bond_atom_site_label_2
_geom_bond_distance
Fe1 C3 1.753(6)
Fe1 C2 1.764(5)
Fe1 P1 2.2430(18)
Fe1 S2 2.2639(18)
Fe1 S1 2.2796(19)
Fe1 Fe2 2.5367(17)
Fe2 C4 1.745(5)
Fe2 C1 1.747(5)
Fe2 P2 2.2140(18)
Fe2 S1 2.2775(17)
Fe2 S2 2.2777(17)
S1 C5 1.826(5)
S2 C7 1.831(5)
C1 O1 1.163(5)
C2 O2 1.154(6)
C3 O3 1.164(6)
C4 O4 1.158(6)
C5 C6 1.536(6)
C5 H3A 0.9700
C5 H3B 0.9700
C6 C8 1.528(6)
C6 C7 1.530(6)
C6 C10 1.564(6)
C7 H4A 0.9700
C7 H4B 0.9700
C8 C9 1.512(7)
C8 H11A 0.9700
C8 H11B 0.9700
C9 H20A 0.9600
C9 H20B 0.9600
C9 H20C 0.9600
C10 C11 1.515(7)
C10 H17A 0.9700
C10 H17B 0.9700
C11 H21A 0.9600
C11 H21B 0.9600
C11 H21C 0.9600
C12 P1 1.829(5)
C12 H15A 0.9600
C12 H15B 0.9600
C12 H15C 0.9600
C13 P1 1.818(5)
C13 H7A 0.9600
C13 H7B 0.9600
C13 H7C 0.9600
C14 P1 1.816(5)
C14 H14A 0.9600
C14 H14B 0.9600
C14 H14C 0.9600
C15 P2 1.819(6)
C15 H19A 0.9600
C15 H19B 0.9600
C15 H19C 0.9600
C16 P2 1.815(5)
C16 H16A 0.9600
C16 H16B 0.9600
C16 H16C 0.9600
C17 P2 1.814(5)
C17 H18A 0.9600
C17 H18B 0.9600
C17 H18C 0.9600

loop_
_geom_torsion_atom_site_label_1
_geom_torsion_atom_site_label_2
_geom_torsion_atom_site_label_3
_geom_torsion_atom_site_label_4
_geom_torsion
C3 Fe1 Fe2 C4 -75.1(5)
C2 Fe1 Fe2 C4 160.7(4)
P1 Fe1 Fe2 C4 63.0(4)
S2 Fe1 Fe2 C4 -2.7(4)
S1 Fe1 Fe2 C4 -109.5(4)
C3 Fe1 Fe2 C1 -176.1(3)
C2 Fe1 Fe2 C1 59.7(2)
P1 Fe1 Fe2 C1 -38.11(16)
S2 Fe1 Fe2 C1 -103.73(16)
S1 Fe1 Fe2 C1 149.45(15)
C3 Fe1 Fe2 P2 97.9(3)
C2 Fe1 Fe2 P2 -26.25(17)
P1 Fe1 Fe2 P2 -124.04(7)
S2 Fe1 Fe2 P2 170.34(6)
S1 Fe1 Fe2 P2 63.52(7)
C3 Fe1 Fe2 S1 34.4(3)
C2 Fe1 Fe2 S1 -89.77(18)
P1 Fe1 Fe2 S1 172.44(6)
S2 Fe1 Fe2 S1 106.82(7)
C3 Fe1 Fe2 S2 -72.4(3)
C2 Fe1 Fe2 S2 163.41(17)
P1 Fe1 Fe2 S2 65.62(7)
S1 Fe1 Fe2 S2 -106.82(7)
C4 Fe2 S1 C5 48.5(3)
C1 Fe2 S1 C5 -139.7(3)
P2 Fe2 S1 C5 133.80(18)
S2 Fe2 S1 C5 -46.43(18)
Fe1 Fe2 S1 C5 -99.25(19)
C4 Fe2 S1 Fe1 147.8(2)
C1 Fe2 S1 Fe1 -40.5(2)
P2 Fe2 S1 Fe1 -126.95(4)
S2 Fe2 S1 Fe1 52.82(3)
C3 Fe1 S1 C5 -48.1(2)
C2 Fe1 S1 C5 -147.6(2)
P1 Fe1 S1 C5 75.2(3)
S2 Fe1 S1 C5 60.18(17)
Fe2 Fe1 S1 C5 113.42(17)
C3 Fe1 S1 Fe2 -161.51(17)
C2 Fe1 S1 Fe2 98.95(18)
P1 Fe1 S1 Fe2 -38.3(3)
S2 Fe1 S1 Fe2 -53.24(5)
C3 Fe1 S2 C7 34.0(2)
C2 Fe1 S2 C7 -148.9(4)
P1 Fe1 S2 C7 124.21(17)
S1 Fe1 S2 C7 -58.65(17)
Fe2 Fe1 S2 C7 -111.75(17)
C3 Fe1 S2 Fe2 145.76(16)
C2 Fe1 S2 Fe2 -37.2(3)
P1 Fe1 S2 Fe2 -124.04(6)
S1 Fe1 S2 Fe2 53.09(5)
C4 Fe2 S2 C7 -78.4(3)
C1 Fe2 S2 C7 178.3(2)
P2 Fe2 S2 C7 50.8(3)
S1 Fe2 S2 C7 49.56(18)
Fe1 Fe2 S2 C7 102.77(19)
C4 Fe2 S2 Fe1 178.81(17)
C1 Fe2 S2 Fe1 75.58(16)
P2 Fe2 S2 Fe1 -52.0(3)
S1 Fe2 S2 Fe1 -53.20(5)
C4 Fe2 C1 O1 59(3)
P2 Fe2 C1 O1 -30(3)
S1 Fe2 C1 O1 -114(3)
S2 Fe2 C1 O1 159(3)
Fe1 Fe2 C1 O1 -147(3)
C3 Fe1 C2 O2 83(12)
P1 Fe1 C2 O2 -9(12)
S2 Fe1 C2 O2 -94(12)
S1 Fe1 C2 O2 178(100)
Fe2 Fe1 C2 O2 -125(12)
C2 Fe1 C3 O3 55(6)
P1 Fe1 C3 O3 148(6)
S2 Fe1 C3 O3 -126(6)
S1 Fe1 C3 O3 -41(6)
Fe2 Fe1 C3 O3 -69(6)
C1 Fe2 C4 O4 19(7)
P2 Fe2 C4 O4 109(6)
S1 Fe2 C4 O4 -168(6)
S2 Fe2 C4 O4 -80(6)
Fe1 Fe2 C4 O4 -78(7)
Fe2 S1 C5 C6 3.3(4)
Fe1 S1 C5 C6 -70.4(4)
S1 C5 C6 C8 -67.6(5)
S1 C5 C6 C7 55.2(5)
S1 C5 C6 C10 172.8(3)
C8 C6 C7 S2 74.3(5)
C5 C6 C7 S2 -51.1(5)
C10 C6 C7 S2 -169.0(3)
Fe1 S2 C7 C6 64.3(4)
Fe2 S2 C7 C6 -10.7(4)
C7 C6 C8 C9 -172.7(4)
C5 C6 C8 C9 -48.3(6)
C10 C6 C8 C9 71.0(5)
C8 C6 C10 C11 -178.1(4)
C7 C6 C10 C11 64.9(5)
C5 C6 C10 C11 -55.4(6)
C3 Fe1 P1 C14 35.4(3)
C2 Fe1 P1 C14 134.5(3)
S2 Fe1 P1 C14 -73.2(2)
S1 Fe1 P1 C14 -88.1(3)
Fe2 Fe1 P1 C14 -122.6(2)
C3 Fe1 P1 C13 -81.0(3)
C2 Fe1 P1 C13 18.1(3)
S2 Fe1 P1 C13 170.5(2)
S1 Fe1 P1 C13 155.5(3)
Fe2 Fe1 P1 C13 121.0(2)
C3 Fe1 P1 C12 154.0(3)
C2 Fe1 P1 C12 -106.9(3)
S2 Fe1 P1 C12 45.4(2)
S1 Fe1 P1 C12 30.5(4)
Fe2 Fe1 P1 C12 -4.1(2)
C4 Fe2 P2 C17 59.9(3)
C1 Fe2 P2 C17 162.0(3)
S1 Fe2 P2 C17 -68.8(2)
S2 Fe2 P2 C17 -70.0(3)
Fe1 Fe2 P2 C17 -117.0(2)
C4 Fe2 P2 C16 -179.2(3)
C1 Fe2 P2 C16 -77.1(3)
S1 Fe2 P2 C16 52.1(2)
S2 Fe2 P2 C16 50.9(4)
Fe1 Fe2 P2 C16 3.9(2)
C4 Fe2 P2 C15 -57.8(3)
C1 Fe2 P2 C15 44.3(3)
S1 Fe2 P2 C15 173.6(2)
S2 Fe2 P2 C15 172.3(3)
Fe1 Fe2 P2 C15 125.3(2)
